data_4031257
loop_
_publ_author_name
'Pedrosa M.R.'
'Aguado, R.'
'Diez V.'
'Escribano, J.'
'Arnaiz, F.J.'
'Sanz, R.'

_publ_section_title
;
 Unprecedented rearrangement of molybdenum(VI) oxide to
 (mu2-oxido)-bis[dioxidomolybdenum(VI)] hexamolybdate
;
_journal_name_full 'European Journal of Inorganic Chemistry'
_journal_page_first 3952
_journal_page_last 3954
_journal_volume 2007
_journal_year 2007
_chemical_formula_sum 'C12 H36 Mo8 O30 S6'
_chemical_name_systematic '(Mo2 O5 (O S (C H3)2)6) (Mo6 O19)'
_space_group_IT_number 14
_symmetry_space_group_name_Hall '-P 2ybc'
_symmetry_space_group_name_H-M 'P 1 21/c 1'
_cell_angle_alpha 90
_cell_angle_beta 91.92
_cell_angle_gamma 90
_cell_formula_units_Z 2
_cell_length_a 12.377
_cell_length_b 11.038
_cell_length_c 15.24
_cell_volume 2080.879
_citation_journal_id_ASTM EJICFO
_cod_data_source_file PedrosaM.R._EJICFO_2007_1389.cif
_cod_data_source_block C12H36Mo8O30S6
_cod_database_code 4031257

loop_
_symmetry_equiv_pos_as_xyz
x,y,z
-x,y+1/2,-z+1/2
-x,-y,-z
x,-y-1/2,z-1/2

loop_
_atom_site_label
_atom_site_type_symbol
_atom_site_fract_x
_atom_site_fract_y
_atom_site_fract_z
_atom_site_occupancy
_atom_site_U_iso_or_equiv
H9 H+1 -0.2812 0.2239 0.19 1 0.0
H1 H+1 -0.0188 -0.1611 0.4218 1 0.0
O10 O-2 0.4776 0.1405 0.3598 1 0.0
S4 S+4 0.2153 0.0529 0.1771 0.25 0.0
O15 O-2 0.8116 -0.0508 0.4522 1 0.0
O1 O-2 0 0 0 1 0.0
H24 H+1 0.2726 0.0907 0.04 0.25 0.0
C8 C-4 0.267 0.018 0.074 0.25 0.0
H12 H+1 -0.3173 -0.0853 0.1121 1 0.0
O9 O-2 0.6623 0.1438 0.4566 1 0.0
S1 S+4 0.07783 -0.07446 0.3127 1 0.0
C4 C-4 -0.3339 -0.0122 0.1431 1 0.0
H8 H+1 -0.3255 0.1708 0.2772 1 0.0
H2 H+1 0.1027 -0.1474 0.4525 1 0.0
O3 O-2 0.1017 -0.1752 0.1016 1 0.0
O7 O-2 0.5 0 0.5 1 0.0
H6 H+1 -0.0404 0.0541 0.3764 1 0.0
H21 H+1 0.2675 0.2122 0.2653 0.25 0.0
H5 H+1 0.0787 0.0893 0.4038 1 0.0
C5 C-4 0.2471 0.2044 0.2146 0.75 0.0
S3 S+4 0.18195 0.1426 0.11779 0.75 0.0
O4 O-2 -0.0126 -0.1134 0.2459 1 0.0
O16 O-2 0.5312 0.3545 0.4527 1 0.0
C3 C-4 -0.2632 0.1773 0.2417 1 0.0
O5 O-2 0.0936 0.0663 0.161 1 0.0
Mo1 Mo+6 -0.00681 -0.08257 0.1081 1 0.0
H19 H+1 0.2168 0.2606 0.1764 0.25 0.0
O8 O-2 0.6111 -0.0456 0.3581 1 0.0
Mo2 Mo+6 0.68098 -0.03083 0.47355 1 0.0
H15 H+1 0.2594 0.1411 0.257 0.75 0.0
C7 C-4 0.264 0.201 0.203 0.25 0.0
H13 H+1 0.2018 0.2656 0.239 0.75 0.0
H20 H+1 0.3355 0.211 0.1804 0.25 0.0
H17 H+1 0.3394 0.096 0.064 0.75 0.0
C6 C-4 0.2784 0.0491 0.0815 0.75 0.0
Mo3 Mo+6 0.45634 -0.03739 0.35373 1 0.0
Mo4 Mo+6 0.51948 0.20512 0.46887 1 0.0
H22 H+1 0.2189 -0.0378 0.0437 0.25 0.0
O12 O-2 0.6832 0.0018 0.5961 1 0.0
H4 H+1 0.0311 0.1253 0.3108 1 0.0
C2 C-4 0.0315 0.0645 0.3559 1 0.0
S2 S+4 -0.22085 0.03093 0.21074 1 0.0
H10 H+1 -0.3504 0.0512 0.1016 1 0.0
H7 H+1 -0.2058 0.2167 0.2746 1 0.0
O11 O-2 0.4501 -0.1921 0.4031 1 0.0
O13 O-2 0.3687 0.1896 0.5034 1 0.0
H18 H+1 0.2502 0.0037 0.0322 0.75 0.0
H11 H+1 -0.3951 -0.0258 0.1789 1 0.0
O2 O-2 -0.1124 -0.1772 0.0907 1 0.0
O14 O-2 0.4234 -0.0601 0.2476 1 0.0
H14 H+1 0.315 0.2397 0.1998 0.75 0.0
C1 C-4 0.0547 -0.1699 0.4045 1 0.0
H16 H+1 0.3007 -0.0055 0.1277 0.75 0.0
H23 H+1 0.3369 -0.0185 0.0818 0.25 0.0
O6 O-2 -0.1288 0.0563 0.1481 1 0.0
H3 H+1 0.0677 -0.2527 0.3887 1 0.0
